data_1572406
loop_
_publ_author_name
'Amin, Md Khairul'
'Ye, Chunchun'
'Pang, Shuhua'
'Liu, Yuancheng'
'Taylor, Dominic'
'Nichol, Gary S.'
'McKeown, Neil B.'

_publ_section_title
;
 Triptycene-like naphthopleiadene as a readily accessible scaffold for
 supramolecular and materials chemistry.
;
_journal_issue 36
_journal_name_full 'Chemical science'
_journal_page_first 14968
_journal_page_last 14976
_journal_paper_doi 10.1039/d4sc02755h
_journal_volume 15
_journal_year 2024
_chemical_formula_moiety 'C30 H22 O4'
_chemical_formula_sum 'C30 H22 O4'
_chemical_formula_weight 446.507
_space_group_crystal_system monoclinic
_space_group_IT_number 15
_space_group_name_Hall '-C 2yc'
_space_group_name_H-M_alt 'C 1 2/c 1'
_symmetry_Int_Tables_number 15
_atom_sites_solution_primary direct
_audit_creation_date 2022-06-02
_audit_creation_method
;
Olex2 1.5-beta
(compiled 2022.04.07 svn.rca3783a0 for OlexSys, GUI svn.r6498)
;
_audit_update_record
;
2023-08-04 deposited with the CCDC.	2024-08-12 downloaded from the CCDC.
;
_cell_angle_alpha 90
_cell_angle_beta 105.751(4)
_cell_angle_gamma 90
_cell_formula_units_Z 4
_cell_length_a 17.9101(6)
_cell_length_b 8.2287(3)
_cell_length_c 14.3468(5)
_cell_measurement_reflns_used 7886
_cell_measurement_temperature 100.01(10)
_cell_measurement_theta_max 32.4080
_cell_measurement_theta_min 3.7910
_cell_volume 2034.99(13)
_computing_cell_refinement 'CrysAlisPro 1.171.41.123a (Rigaku OD, 2022)'
_computing_data_collection 'CrysAlisPro 1.171.41.123a (Rigaku OD, 2022)'
_computing_data_reduction 'CrysAlisPro 1.171.41.123a (Rigaku OD, 2022)'
_computing_molecular_graphics 'Olex2 1.5-beta (Dolomanov et al., 2009)'
_computing_publication_material 'Olex2 1.5-beta (Dolomanov et al., 2009)'
_computing_structure_refinement 'olex2.refine 1.5-beta (Bourhis et al., 2015)'
_computing_structure_solution 'SHELXS  (Sheldrick, 2008)'
_diffrn_ambient_environment N~2~
_diffrn_ambient_temperature 100.01(10)
_diffrn_detector 'CCD plate'
_diffrn_detector_area_resol_mean 5.1574
_diffrn_detector_type Atlas
_diffrn_measured_fraction_theta_full 0.9973
_diffrn_measured_fraction_theta_max 0.9659
_diffrn_measurement_details
;
List of Runs (angles in degrees, time in seconds):

  # Type    Start    End  Width  t~exp~   \w     \q     \k     \f   Frames
#--------------------------------------------------------------------------
  1  \w    -52.00  49.00   1.00   30.00    --   19.09 -70.00  34.00  101
  2  \w    -11.00  91.00   1.00   30.00    --   19.09  70.00 165.00  102
  3  \w    -42.00  14.00   1.00   30.00    --  -17.68 -77.00 -90.00   56
  4  \w    -40.00  55.00   1.00   30.00    --  -17.68  38.00 -60.00   95
  5  \w     -8.00  89.00   1.00   30.00    --   19.09  57.00 -60.00   97
  6  \w   -103.00 -58.00   1.00   30.00    --  -17.68 178.00-150.00   45
  7  \w     -3.00  92.00   1.00   30.00    --   19.09  38.00  60.00   95
  8  \w    -15.00  59.00   1.00   30.00    --   19.09 -99.00 120.00   74
  9  \w    -15.00  37.00   1.00   30.00    --   19.09 -99.00 -90.00   52
 10  \w    -15.00  59.00   1.00   30.00    --   19.09 -99.00-180.00   74
;
_diffrn_measurement_device 'four-circle diffractometer'
_diffrn_measurement_device_type 'Rigaku Oxford Diffraction SuperNova'
_diffrn_measurement_method '\w scans'
_diffrn_orient_matrix_type 'CrysAlisPro convention (1999,Acta A55,543-557)'
_diffrn_orient_matrix_UB_11 -0.0058823000
_diffrn_orient_matrix_UB_12 0.0743223000
_diffrn_orient_matrix_UB_13 0.0220279000
_diffrn_orient_matrix_UB_21 0.0320107000
_diffrn_orient_matrix_UB_22 0.0346012000
_diffrn_orient_matrix_UB_23 -0.0130823000
_diffrn_orient_matrix_UB_31 -0.0251819000
_diffrn_orient_matrix_UB_32 0.0265845000
_diffrn_orient_matrix_UB_33 -0.0445210000
_diffrn_radiation_monochromator mirror
_diffrn_radiation_probe x-ray
_diffrn_radiation_type 'Mo K\a'
_diffrn_radiation_wavelength 0.71073
_diffrn_reflns_av_R_equivalents 0.0418
_diffrn_reflns_av_unetI/netI 0.0309
_diffrn_reflns_Laue_measured_fraction_full 0.9973
_diffrn_reflns_Laue_measured_fraction_max 0.9659
_diffrn_reflns_limit_h_max 26
_diffrn_reflns_limit_h_min -27
_diffrn_reflns_limit_k_max 11
_diffrn_reflns_limit_k_min -11
_diffrn_reflns_limit_l_max 20
_diffrn_reflns_limit_l_min -21
_diffrn_reflns_number 25275
_diffrn_reflns_point_group_measured_fraction_full 0.9973
_diffrn_reflns_point_group_measured_fraction_max 0.9659
_diffrn_reflns_theta_full 25.2417
_diffrn_reflns_theta_max 32.57
_diffrn_reflns_theta_min 3.24
_diffrn_source 'micro-focus sealed X-ray tube'
_diffrn_source_current 0.8
_diffrn_source_type 'SuperNova (Mo) X-ray Source'
_diffrn_source_voltage 50.0
_exptl_absorpt_coefficient_mu 0.096
_exptl_absorpt_correction_T_max 1.00000
_exptl_absorpt_correction_T_min 0.91704
_exptl_absorpt_correction_type multi-scan
_exptl_absorpt_process_details
;
CrysAlisPro 1.171.41.123a (Rigaku Oxford Diffraction, 2022)
Empirical absorption correction using spherical harmonics,
implemented in SCALE3 ABSPACK scaling algorithm.
;
_exptl_crystal_colour colourless
_exptl_crystal_colour_primary colourless
_exptl_crystal_density_diffrn 1.457
_exptl_crystal_description prism
_exptl_crystal_F_000 936.599
_exptl_crystal_recrystallization_method 'The material was recrystallised from dichloromethane by slow cooling'
_exptl_crystal_size_max 0.25
_exptl_crystal_size_mid 0.15
_exptl_crystal_size_min 0.06
_refine_diff_density_max 0.2517
_refine_diff_density_min -0.2710
_refine_diff_density_rms 0.0673
_refine_ls_d_res_high 0.6601
_refine_ls_d_res_low 6.2848
_refine_ls_goodness_of_fit_ref 1.0922
_refine_ls_hydrogen_treatment refall
_refine_ls_matrix_type full
_refine_ls_number_constraints 0
_refine_ls_number_parameters 253
_refine_ls_number_reflns 3569
_refine_ls_number_restraints 0
_refine_ls_restrained_S_all 1.0922
_refine_ls_R_factor_all 0.0434
_refine_ls_R_factor_gt 0.0331
_refine_ls_shift/su_max 0.0003
_refine_ls_shift/su_mean 0.0000
_refine_ls_structure_factor_coef Fsqd
_refine_ls_weighting_details 'w=1/[\s^2^(Fo^2^)+(0.0070P)^2^+0.3672P] where P=(Fo^2^+2Fc^2^)/3'
_refine_ls_weighting_scheme calc
_refine_ls_wR_factor_gt 0.0441
_refine_ls_wR_factor_ref 0.0465
_reflns_Friedel_coverage 0.0
_reflns_limit_h_max 25
_reflns_limit_h_min -27
_reflns_limit_k_max 11
_reflns_limit_k_min 0
_reflns_limit_l_max 21
_reflns_limit_l_min 0
_reflns_number_gt 3083
_reflns_number_total 3569
_reflns_threshold_expression I>=2u(I)
_cod_data_source_file d4sc02755h2.cif
_cod_data_source_block NM22011
_cod_depositor_comments 'Adding full bibliography for 1572402--1572407.cif.'
_cod_original_cell_volume 2034.98(12)
_cod_database_code 1572406
_chemical_oxdiff_formula C30H22O4
_chemical_oxdiff_usercomment '@ 100 K K73B53c'
_olex2_refinement_description
;
;
_olex2_diffrn_ambient_temperature_device 'Oxford Cryosystems Cryostream 700+'
_olex2_exptl_crystal_mounting_method 'The crystal was mounted on a MITIGEN holder in Paratone oil'
_olex2_submission_original_sample_id K73B53c
_olex2_submission_special_instructions 'No special instructions were received'
_oxdiff_exptl_absorpt_empirical_details
;
Empirical correction (ABSPACK) includes:
- Absorption correction using spherical harmonics
- Frame scaling
;
_oxdiff_exptl_absorpt_empirical_full_max 1.221
_oxdiff_exptl_absorpt_empirical_full_min 0.833

loop_
_space_group_symop_id
_space_group_symop_operation_xyz
1 x,y,z
2 -x,y,-z+1/2
3 -x,-y,-z
4 x,-y,z-1/2
5 x+1/2,y+1/2,z
6 -x+1/2,y+1/2,-z+1/2
7 -x+1/2,-y+1/2,-z
8 x+1/2,-y+1/2,z-1/2

loop_
_atom_site_label
_atom_site_type_symbol
_atom_site_fract_x
_atom_site_fract_y
_atom_site_fract_z
_atom_site_U_iso_or_equiv
_atom_site_adp_type
_atom_site_occupancy
_atom_site_refinement_flags_posn
O1 O 0.28453(3) 0.15982(7) 0.22224(4) 0.01737(11) Uani 1.000000 .
H1 H 0.2911(5) 0.1073(13) 0.1658(7) 0.038(3) Uani 1.000000 .
O2 O 0.69748(2) 0.03340(6) 0.45608(3) 0.01592(11) Uani 1.000000 .
C1 C 0.35278(3) 0.17632(8) 0.29335(4) 0.01197(12) Uani 1.000000 .
C2 C 0.34738(4) 0.28224(8) 0.36877(5) 0.01496(14) Uani 1.000000 .
H2 H 0.2927(4) 0.3422(10) 0.3631(6) 0.034(2) Uani 1.000000 .
C3 C 0.41056(4) 0.30523(8) 0.44582(5) 0.01423(13) Uani 1.000000 .
H3 H 0.4083(4) 0.3832(10) 0.5053(5) 0.033(2) Uani 1.000000 .
C4 C 0.48215(4) 0.22908(7) 0.44910(4) 0.01095(12) Uani 1.000000 .
C5 C 0.54634(4) 0.25722(8) 0.52977(5) 0.01286(13) Uani 1.000000 .
H5 H 0.5390(4) 0.3345(9) 0.5873(5) 0.029(2) Uani 1.000000 .
C6 C 0.61730(4) 0.18903(8) 0.53573(5) 0.01281(13) Uani 1.000000 .
H6 H 0.6652(4) 0.2112(9) 0.5972(5) 0.030(2) Uani 1.000000 .
C7 C 0.62584(3) 0.09483(8) 0.45704(4) 0.01113(12) Uani 1.000000 .
C8 C 0.56495(3) 0.06537(7) 0.37518(4) 0.00917(12) Uani 1.000000 .
C9 C 0.48938(3) 0.12757(7) 0.37111(4) 0.00888(12) Uani 1.000000 .
C10 C 0.42107(3) 0.09526(7) 0.29348(4) 0.00925(12) Uani 1.000000 .
C11 C 0.41678(3) -0.02199(8) 0.20967(4) 0.00919(12) Uani 1.000000 .
H11 H 0.3564(4) -0.0592(9) 0.1851(5) 0.0203(18) Uani 1.000000 .
C12 C 0.45971(3) -0.18063(7) 0.23311(4) 0.00992(12) Uani 1.000000 .
C13 C 0.41967(4) -0.32787(8) 0.21679(5) 0.01365(13) Uani 1.000000 .
H13 H 0.3567(4) -0.3271(9) 0.1924(6) 0.032(2) Uani 1.000000 .
C14 C 0.45955(4) -0.47507(9) 0.23347(5) 0.01731(14) Uani 1.000000 .
H14 H 0.4289(5) -0.5881(9) 0.2206(6) 0.038(2) Uani 1.000000 .
C15 C 0.75698(4) 0.02721(11) 0.54505(5) 0.01748(14) Uani 1.000000 .
H15a H 0.8010(5) -0.0480(13) 0.5311(6) 0.053(3) Uani 1.000000 .
H15b H 0.7354(5) -0.0250(11) 0.6015(6) 0.042(2) Uani 1.000000 .
H15c H 0.7800(5) 0.1492(11) 0.5672(6) 0.045(3) Uani 1.000000 .

loop_
_atom_site_aniso_label
_atom_site_aniso_U_11
_atom_site_aniso_U_22
_atom_site_aniso_U_33
_atom_site_aniso_U_12
_atom_site_aniso_U_13
_atom_site_aniso_U_23
O1 0.0109(2) 0.0239(3) 0.0162(3) 0.00419(19) 0.00185(19) 0.0000(2)
H1 0.024(6) 0.060(8) 0.028(6) 0.011(5) 0.005(5) -0.002(5)
O2 0.0103(2) 0.0250(3) 0.0111(2) 0.00206(18) 0.00061(17) -0.00307(19)
C1 0.0102(3) 0.0140(3) 0.0121(3) 0.0019(2) 0.0037(2) 0.0012(2)
C2 0.0131(3) 0.0175(3) 0.0154(3) 0.0047(3) 0.0058(2) -0.0005(3)
H2 0.018(5) 0.043(6) 0.040(6) 0.022(4) 0.008(4) -0.003(4)
C3 0.0154(3) 0.0148(3) 0.0139(3) 0.0032(2) 0.0064(2) -0.0019(3)
H3 0.035(5) 0.038(6) 0.024(5) 0.006(4) 0.008(4) -0.013(4)
C4 0.0125(3) 0.0106(3) 0.0106(3) 0.0001(2) 0.0047(2) -0.0013(2)
C5 0.0150(3) 0.0135(3) 0.0106(3) -0.0009(2) 0.0045(2) -0.0026(2)
H5 0.035(5) 0.035(5) 0.018(5) 0.004(4) 0.009(4) -0.016(4)
C6 0.0125(3) 0.0161(3) 0.0094(3) -0.0021(2) 0.0021(2) -0.0026(2)
H6 0.029(5) 0.040(6) 0.014(5) -0.003(4) -0.006(4) -0.003(4)
C7 0.0102(3) 0.0131(3) 0.0095(3) -0.0007(2) 0.0018(2) -0.0012(2)
C8 0.0096(3) 0.0088(3) 0.0088(3) 0.0002(2) 0.0021(2) -0.0008(2)
C9 0.0100(3) 0.0079(3) 0.0091(3) -0.0002(2) 0.0032(2) 0.0002(2)
C10 0.0092(3) 0.0095(3) 0.0093(3) 0.0002(2) 0.0028(2) 0.0009(2)
C11 0.0091(3) 0.0091(3) 0.0089(3) -0.0005(2) 0.0017(2) 0.0008(2)
H11 0.012(4) 0.027(5) 0.021(4) -0.007(4) 0.004(3) -0.002(4)
C12 0.0126(3) 0.0075(3) 0.0091(3) -0.0011(2) 0.0020(2) 0.0000(2)
C13 0.0185(3) 0.0095(3) 0.0123(3) -0.0043(3) 0.0030(2) -0.0006(2)
H13 0.024(5) 0.031(5) 0.037(5) -0.014(4) 0.002(4) -0.002(4)
C14 0.0278(4) 0.0081(3) 0.0165(3) -0.0034(3) 0.0067(3) -0.0008(3)
H14 0.052(6) 0.015(5) 0.044(6) -0.005(4) 0.009(5) -0.007(4)
C15 0.0113(3) 0.0275(4) 0.0122(3) 0.0016(3) 0.0008(2) 0.0020(3)
H15a 0.022(5) 0.097(9) 0.036(6) 0.026(5) 0.001(4) -0.003(5)
H15b 0.034(5) 0.067(7) 0.026(5) -0.005(5) 0.010(4) 0.021(5)
H15c 0.049(6) 0.041(6) 0.037(6) -0.026(5) -0.002(5) -0.010(5)

loop_
_atom_type_symbol
_atom_type_scat_dispersion_real
_atom_type_scat_dispersion_imag
_atom_type_scat_source
_atom_type_scat_dispersion_source
C 0.00347 0.00161 'NoSpherA2: Chem.Sci. 2021, DOI:10.1039/D0SC05526C' 'Henke, Gullikson and Davis, At. Data and Nucl. Data Tables, 1993, 54, 2'
H 0.00000 0.00000 'NoSpherA2: Chem.Sci. 2021, DOI:10.1039/D0SC05526C' 'Henke, Gullikson and Davis, At. Data and Nucl. Data Tables, 1993, 54, 2'
O 0.01158 0.00611 'NoSpherA2: Chem.Sci. 2021, DOI:10.1039/D0SC05526C' 'Henke, Gullikson and Davis, At. Data and Nucl. Data Tables, 1993, 54, 2'

loop_
_exptl_crystal_face_index_h
_exptl_crystal_face_index_k
_exptl_crystal_face_index_l
_exptl_crystal_face_perp_dist
-1 0 0 0.0875
1 0 0 0.0794
1 0 -1 0.0700
-1 0 1 0.0835
0 1 0 0.0280
0 -1 0 0.0275
-2 1 0 0.0617
2 -1 0 0.0558
-1 -1 -2 0.1065
1 1 2 0.1111
2 1 0 0.0585
-2 -1 0 0.0653

loop_
_geom_angle_atom_site_label_1
_geom_angle_atom_site_label_2
_geom_angle_atom_site_label_3
_geom_angle
_geom_angle_site_symmetry_1
_geom_angle_site_symmetry_3
_geom_angle_publ_flag
C1 O1 H1 112.7(5) . . ?
C15 O2 C7 118.34(5) . . ?
C2 C1 O1 113.50(5) . . ?
C10 C1 O1 124.01(6) . . ?
C10 C1 C2 122.47(6) . . ?
H2 C2 C1 118.2(4) . . ?
C3 C2 C1 119.49(6) . . ?
C3 C2 H2 122.3(4) . . ?
H3 C3 C2 121.5(4) . . ?
C4 C3 C2 120.67(6) . . ?
C4 C3 H3 117.8(4) . . ?
C5 C4 C3 118.89(6) . . ?
C9 C4 C3 120.39(6) . . ?
C9 C4 C5 120.72(6) . . ?
H5 C5 C4 118.9(4) . . ?
C6 C5 C4 121.27(6) . . ?
C6 C5 H5 119.9(4) . . ?
H6 C6 C5 120.4(4) . . ?
C7 C6 C5 118.36(6) . . ?
C7 C6 H6 121.2(4) . . ?
C6 C7 O2 120.74(5) . . ?
C8 C7 O2 116.44(5) . . ?
C8 C7 C6 122.75(6) . . ?
C9 C8 C7 119.20(5) . . ?
C11 C8 C7 117.90(5) 2_655 . ?
C11 C8 C9 122.75(5) 2_655 . ?
C8 C9 C4 117.49(5) . . ?
C10 C9 C4 118.37(5) . . ?
C10 C9 C8 124.13(5) . . ?
C9 C10 C1 118.34(6) . . ?
C11 C10 C1 116.42(5) . . ?
C11 C10 C9 125.24(5) . . ?
C10 C11 C8 110.80(5) . 2_655 ?
H11 C11 C8 106.5(4) . 2_655 ?
H11 C11 C10 105.4(4) . . ?
C12 C11 C8 112.33(5) . 2_655 ?
C12 C11 C10 117.27(5) . . ?
C12 C11 H11 103.4(4) . . ?
C12 C12 C11 119.74(3) 2_655 . ?
C13 C12 C11 120.48(5) . . ?
H13 C13 C12 119.4(4) . . ?
C14 C13 C12 120.66(6) . . ?
C14 C13 H13 120.0(4) . . ?
C14 C14 C13 119.63(4) 2_655 . ?
H14 C14 C13 120.7(4) . . ?
H15a C15 O2 105.3(4) . . ?
H15b C15 O2 110.7(4) . . ?
H15b C15 H15a 110.2(7) . . ?
H15c C15 O2 110.9(4) . . ?
H15c C15 H15a 110.3(7) . . ?
H15c C15 H15b 109.3(7) . . ?

loop_
_geom_bond_atom_site_label_1
_geom_bond_atom_site_label_2
_geom_bond_distance
_geom_bond_site_symmetry_2
_geom_bond_publ_flag
O1 H1 0.954(10) . ?
O1 C1 1.3697(7) . ?
O2 C7 1.3826(7) . ?
O2 C15 1.4244(8) . ?
C1 C2 1.4130(9) . ?
C1 C10 1.3927(8) . ?
C2 H2 1.080(7) . ?
C2 C3 1.3634(9) . ?
C3 H3 1.077(7) . ?
C3 C4 1.4164(9) . ?
C4 C5 1.4116(9) . ?
C4 C9 1.4301(8) . ?
C5 H5 1.078(7) . ?
C5 C6 1.3706(9) . ?
C6 H6 1.066(7) . ?
C6 C7 1.4115(9) . ?
C7 C8 1.3900(8) . ?
C8 C9 1.4334(8) . ?
C8 C11 1.5238(8) 2_655 ?
C9 C10 1.4380(8) . ?
C10 C11 1.5272(8) . ?
C11 H11 1.087(6) . ?
C11 C12 1.5060(8) . ?
C12 C12 1.3920(12) 2_655 ?
C12 C13 1.3951(9) . ?
C13 H13 1.086(7) . ?
C13 C14 1.3935(10) . ?
C14 C14 1.3970(14) 2_655 ?
C14 H14 1.070(8) . ?
C15 H15a 1.063(9) . ?
C15 H15b 1.077(8) . ?
C15 H15c 1.099(8) . ?

loop_
_geom_hbond_atom_site_label_D
_geom_hbond_atom_site_label_H
_geom_hbond_atom_site_label_A
_geom_hbond_distance_DH
_geom_hbond_distance_HA
_geom_hbond_distance_DA
_geom_hbond_angle_DHA
_geom_hbond_site_symmetry_A
O1 H1 O2 0.954(10) 1.913(10) 2.8599(7) 171.5(9) 2_655

loop_
_geom_torsion_atom_site_label_1
_geom_torsion_atom_site_label_2
_geom_torsion_atom_site_label_3
_geom_torsion_atom_site_label_4
_geom_torsion
_geom_torsion_site_symmetry_1
_geom_torsion_site_symmetry_2
_geom_torsion_site_symmetry_3
_geom_torsion_site_symmetry_4
_geom_torsion_publ_flag
O1 C1 C2 C3 177.81(6) . . . . ?
O1 C1 C10 C9 178.05(6) . . . . ?
O1 C1 C10 C11 -1.88(7) . . . . ?
O2 C7 C6 C5 175.14(6) . . . . ?
O2 C7 C8 C9 -179.23(5) . . . . ?
O2 C7 C8 C11 -3.55(7) . . . 2_655 ?
C1 C2 C3 C4 2.48(8) . . . . ?
C1 C10 C9 C4 5.91(7) . . . . ?
C1 C10 C9 C8 -173.56(5) . . . . ?
C1 C10 C11 C8 89.58(6) . . . 2_655 ?
C1 C10 C11 C12 -139.64(5) . . . . ?
C2 C3 C4 C5 179.43(6) . . . . ?
C2 C3 C4 C9 0.43(8) . . . . ?
C3 C4 C5 C6 -178.76(6) . . . . ?
C3 C4 C9 C8 174.86(6) . . . . ?
C3 C4 C9 C10 -4.65(7) . . . . ?
C4 C5 C6 C7 2.66(8) . . . . ?
C4 C9 C8 C7 5.09(7) . . . . ?
C4 C9 C8 C11 -170.37(5) . . . 2_655 ?
C4 C9 C10 C11 -174.17(5) . . . . ?
C5 C6 C7 C8 -1.61(8) . . . . ?
C6 C7 C8 C9 -2.35(7) . . . . ?
C6 C7 C8 C11 173.33(6) . . . 2_655 ?
C7 C8 C9 C10 -175.43(5) . . . . ?
C7 C8 C11 C10 -107.55(6) . . 2_655 2_655 ?
C7 C8 C11 C12 119.14(6) . . 2_655 2_655 ?
C8 C9 C10 C11 6.36(7) . . . . ?
C8 C11 C10 C9 -90.34(5) 2_655 . . . ?
C8 C11 C12 C12 65.15(6) . 2_655 2_655 . ?
C8 C11 C12 C13 -111.72(5) 2_655 . . . ?
C9 C10 C11 C12 40.44(7) . . . . ?
C10 C11 C12 C12 -64.92(6) . . . 2_655 ?
C10 C11 C12 C13 118.21(6) . . . . ?
C11 C12 C12 C11 6.84(6) . . 2_655 2_655 ?
C11 C12 C12 C13 -176.27(7) . . 2_655 2_655 ?
C11 C12 C13 C14 176.53(6) . . . . ?
C12 C12 C13 C14 -0.33(9) 2_655 . . . ?
C12 C13 C14 C14 -0.24(7) . . . 2_655 ?
C13 C14 C14 C13 0.52(6) . . 2_655 2_655 ?

loop_
_exptl_oxdiff_crystal_face_indexfrac_h
_exptl_oxdiff_crystal_face_indexfrac_k
_exptl_oxdiff_crystal_face_indexfrac_l
_exptl_oxdiff_crystal_face_x
_exptl_oxdiff_crystal_face_y
_exptl_oxdiff_crystal_face_z
-1.0000 -0.0000 -0.0000 0.0059 -0.0320 0.0252
1.0000 0.0000 0.0000 -0.0059 0.0320 -0.0252
1.0000 0.0000 -1.0000 -0.0279 0.0451 0.0193
-1.0000 -0.0000 1.0000 0.0279 -0.0451 -0.0193
0.0000 1.0000 -0.0000 0.0743 0.0346 0.0266
-0.0000 -1.0000 0.0000 -0.0743 -0.0346 -0.0266
-2.0000 1.0000 -0.0000 0.0861 -0.0294 0.0769
2.0000 -1.0000 0.0000 -0.0861 0.0294 -0.0769
-1.0000 -1.0000 -2.0000 -0.1125 -0.0404 0.0876
1.0000 1.0000 2.0000 0.1125 0.0404 -0.0876
2.0000 1.0000 -0.0000 0.0626 0.0986 -0.0238
-2.0000 -1.0000 0.0000 -0.0626 -0.0986 0.0238
